data_4134734
loop_
_publ_author_name
'Garci, Amine'
'Beldjoudi, Yassine'
'Kodaimati, Mohamad S.'
'Hornick, Jessica E.'
'Nguyen, Minh T.'
'Cetin, M. Mustafa'
'Stern, Charlotte L.'
'Roy, Indranil'
'Weiss, Emily A.'
'Stoddart, J. Fraser'

_publ_section_title
;
 Mechanical-Bond-Induced Exciplex Fluorescence in an Anthracene-Based
 Homo[2]catenane.
;
_journal_issue 17
_journal_name_full 'Journal of the American Chemical Society'
_journal_page_first 7956
_journal_page_last 7967
_journal_paper_doi 10.1021/jacs.0c02128
_journal_volume 142
_journal_year 2020
_chemical_formula_moiety 'C64 H48 N4, 4(F6 P), 2(C2 H3 N)'
_chemical_formula_sum 'C68 H54 F24 N6 P4'
_chemical_formula_weight 1535.05
_space_group_crystal_system orthorhombic
_space_group_IT_number 68
_space_group_name_Hall '-C 2a 2ac'
_space_group_name_H-M_alt 'C c c a :2'
_atom_sites_solution_hydrogens geom
_atom_sites_solution_primary dual
_audit_creation_date 2018-05-24
_audit_creation_method
;
Olex2 1.2
(compiled 2018.05.18 svn.r3508 for OlexSys, GUI svn.r5497)
;
_audit_update_record
;
2019-12-17 # Formatted by publCIF

;
_cell_angle_alpha 90
_cell_angle_beta 90
_cell_angle_gamma 90
_cell_formula_units_Z 8
_cell_length_a 12.0098(9)
_cell_length_b 34.634(3)
_cell_length_c 39.679(3)
_cell_measurement_reflns_used 9355
_cell_measurement_temperature 100(2)
_cell_measurement_theta_max 65.156
_cell_measurement_theta_min 2.227
_cell_volume 16504(2)
_computing_cell_refinement 'SAINT V8.38A (?, 2016)'
_computing_data_collection 'APEX2 V2014.11-0 (Bruker, 2014)'
_computing_data_reduction 'SAINT V8.38A (?, 2016)'
_computing_molecular_graphics 'Olex2 (Dolomanov et al., 2009)'
_computing_publication_material 'Olex2 (Dolomanov et al., 2009)'
_computing_structure_refinement 'ShelXL (Sheldrick, 2015)'
_computing_structure_solution 'ShelXT (Sheldrick, 2015)'
_diffrn_ambient_temperature 100.0
_diffrn_detector_area_resol_mean 8
_diffrn_measured_fraction_theta_full 0.985
_diffrn_measured_fraction_theta_max 0.985
_diffrn_measurement_device_type 'Bruker Kappa APEX CCD area detector'
_diffrn_measurement_method '\w and \f scans'
_diffrn_radiation_monochromator 'MX optics'
_diffrn_radiation_type CuK\a
_diffrn_radiation_wavelength 1.54178
_diffrn_reflns_av_R_equivalents 0.0505
_diffrn_reflns_av_unetI/netI 0.0429
_diffrn_reflns_Laue_measured_fraction_full 0.985
_diffrn_reflns_Laue_measured_fraction_max 0.985
_diffrn_reflns_limit_h_max 14
_diffrn_reflns_limit_h_min -9
_diffrn_reflns_limit_k_max 40
_diffrn_reflns_limit_k_min -37
_diffrn_reflns_limit_l_max 44
_diffrn_reflns_limit_l_min -46
_diffrn_reflns_number 39705
_diffrn_reflns_point_group_measured_fraction_full 0.985
_diffrn_reflns_point_group_measured_fraction_max 0.985
_diffrn_reflns_theta_full 65.429
_diffrn_reflns_theta_max 65.429
_diffrn_reflns_theta_min 2.227
_diffrn_source microsource
_exptl_absorpt_coefficient_mu 1.680
_exptl_absorpt_correction_T_max 0.7526
_exptl_absorpt_correction_T_min 0.5374
_exptl_absorpt_correction_type multi-scan
_exptl_absorpt_process_details
'SADABS-2016/2 (Bruker,2016/2) was used for absorption correction. wR2(int) was 0.1234 before and 0.0684 after correction. The Ratio of minimum to maximum transmission is 0.7141. The \l/2 correction factor is Not present.'
_exptl_crystal_colour yellow
_exptl_crystal_colour_primary yellow
_exptl_crystal_density_diffrn 1.236
_exptl_crystal_description plate
_exptl_crystal_F_000 6240
_exptl_crystal_recrystallization_method 'The material was recrystallised from --- by as supplied'
_exptl_crystal_size_max 0.33
_exptl_crystal_size_mid 0.152
_exptl_crystal_size_min 0.06
_refine_diff_density_max 0.482
_refine_diff_density_min -0.261
_refine_diff_density_rms 0.069
_refine_ls_extinction_method none
_refine_ls_goodness_of_fit_ref 1.044
_refine_ls_hydrogen_treatment constr
_refine_ls_matrix_type full
_refine_ls_number_parameters 559
_refine_ls_number_reflns 7007
_refine_ls_number_restraints 261
_refine_ls_restrained_S_all 1.037
_refine_ls_R_factor_all 0.0903
_refine_ls_R_factor_gt 0.0752
_refine_ls_shift/su_max 0.003
_refine_ls_shift/su_mean 0.000
_refine_ls_structure_factor_coef Fsqd
_refine_ls_weighting_details 'w=1/[\s^2^(Fo^2^)+(0.1053P)^2^+47.6391P] where P=(Fo^2^+2Fc^2^)/3'
_refine_ls_weighting_scheme calc
_refine_ls_wR_factor_gt 0.2040
_refine_ls_wR_factor_ref 0.2162
_reflns_Friedel_coverage 0.000
_reflns_number_gt 5339
_reflns_number_total 7007
_reflns_threshold_expression 'I > 2\s(I)'
_cod_data_source_file ja0c02128_si_004.cif
_cod_data_source_block cx1296b
_cod_depositor_comments 'Adding full bibliography for 4134731--4134735.cif.'
_cod_original_sg_symbol_Hall '-C 2b 2bc'
_cod_original_sg_symbol_H-M 'C c c e'
_cod_database_code 4134734
_publcif_datablock.id {ebd8992c-643b-4272-be2f-9b6d59b2cd84}

_shelx_shelxl_version_number 2018/1
_shelx_space_group_comment
;
The symmetry employed for this shelxl refinement is uniquely defined
by the following loop, which should always be used as a source of
symmetry information in preference to the above space-group names.
They are only intended as comments.
;
_shelx_estimated_absorpt_t_max 0.906
_shelx_estimated_absorpt_t_min 0.607
_olex2_refinement_description
;
1. Fixed Uiso
 At 1.2 times of:
  All C(H) groups, All C(H,H) groups
 At 1.5 times of:
  All C(H,H,H) groups
2. Restrained distances
 F8-F10 \\sim F8-F11 \\sim F8-F12 \\sim F8-F13 \\sim F9-F10 \\sim F9-F11 \\sim
F9-F12 \\sim F9-F13 \\sim F10-
 F11 \\sim F10-F13 \\sim F11-F12 \\sim F12-F13
 with sigma of 0.02
 P3-F8 \\sim P3-F9 \\sim P3-F10 \\sim P3-F11 \\sim P3-F12 \\sim P3-F13
 with sigma of 0.01
 F12A-F8A \\sim F12A-F9A \\sim F12A-F11A \\sim F12A-F13A \\sim F8A-F10A \\sim
F8A-F11A \\sim F8A-F13A
 \\sim F9A-F10A \\sim F9A-F11A \\sim F9A-F13A \\sim F10A-F11A \\sim F10A-F13A
 with sigma of 0.02
3. Rigid body (RIGU) restrains
 P3A, F8A, F9A, F10A, F11A, F12A, F13A, F12, P3, F8, F9, F10, F11, F13
 with sigma for 1-2 distances of 0.001 and sigma for 1-3 distances of 0.001
4. Others
 Sof(P3A)=Sof(F8A)=Sof(F9A)=Sof(F10A)=Sof(F11A)=Sof(F12A)=Sof(F13A)=0.5*(1-
 FVAR(2))
 Sof(P3)=Sof(F8)=Sof(F9)=Sof(F10)=Sof(F11)=Sof(F12)=Sof(F13)=0.5*FVAR(2)
5.a Secondary CH2 refined with riding coordinates:
 C1(H1A,H1B), C8(H8A,H8B)
5.b Aromatic/amide H refined with riding coordinates:
 C3(H3), C4(H4), C6(H6), C7(H7), C9(H9), C10(H10), C12(H12), C13(H13),
 C15(H15), C16(H16), C18(H18), C20(H20), C22(H22), C23(H23), C25(H25), C27(H27),
  C29(H29), C30(H30), C31(H31), C32(H32)
5.c Idealised Me refined as rotating group:
 C34(H34A,H34B,H34C)
;
_olex2_date_sample_data_collection 2018-05-23
_olex2_date_sample_submission 2018-05-22
_olex2_diffrn_ambient_temperature_device 'Oxford Cryosystems'
_olex2_exptl_crystal_mounting_method 'The crystal was mounted on a MITIGEN holder in Paratone oil'
_olex2_submission_original_sample_id cx1296b
_olex2_submission_special_instructions 'No special instructions were received'
_publcif_info_exptl_table_max_cols 4
_publcif_info_exptl_table_use_headnotes n
_publcif_funding_html
;
;

loop_
_space_group_symop_operation_xyz
'x, y, z'
'-x+1/2, -y, z'
'-x, y, -z+1/2'
'x+1/2, -y, -z+1/2'
'x+1/2, y+1/2, z'
'-x+1, -y+1/2, z'
'-x+1/2, y+1/2, -z+1/2'
'x+1, -y+1/2, -z+1/2'
'-x, -y, -z'
'x-1/2, y, -z'
'x, -y, z-1/2'
'-x-1/2, y, z-1/2'
'-x+1/2, -y+1/2, -z'
'x, y+1/2, -z'
'x+1/2, -y+1/2, z-1/2'
'-x, y+1/2, z-1/2'

loop_
_atom_site_label
_atom_site_type_symbol
_atom_site_fract_x
_atom_site_fract_y
_atom_site_fract_z
_atom_site_U_iso_or_equiv
_atom_site_adp_type
_atom_site_occupancy
_atom_site_site_symmetry_order
_atom_site_calc_flag
_atom_site_refinement_flags_posn
_atom_site_refinement_flags_adp
_atom_site_refinement_flags_occupancy
_atom_site_disorder_assembly
_atom_site_disorder_group
N1 N 0.4243(2) 0.60024(8) 0.02928(8) 0.0370(7) Uani 1 1 d . . . . .
N2 N 1.0258(2) 0.60487(9) 0.37957(8) 0.0408(7) Uani 1 1 d . . . . .
C1 C -0.0659(3) 0.61112(11) 0.08540(9) 0.0414(8) Uani 1 1 d . . . . .
H1A H -0.101355 0.636839 0.083591 0.050 Uiso 1 1 calc R . . . .
H1B H -0.122161 0.591320 0.079590 0.050 Uiso 1 1 calc R . . . .
C2 C 0.0311(3) 0.60858(10) 0.06120(9) 0.0365(8) Uani 1 1 d . . . . .
C3 C 0.0552(3) 0.57414(11) 0.04527(9) 0.0388(8) Uani 1 1 d . . . . .
H3 H 0.006056 0.552823 0.047740 0.047 Uiso 1 1 calc R . . . .
C4 C 0.1503(3) 0.57030(10) 0.02568(9) 0.0365(8) Uani 1 1 d . . . . .
H4 H 0.166171 0.546547 0.014720 0.044 Uiso 1 1 calc R . . . .
C5 C 0.2220(3) 0.60146(10) 0.02225(9) 0.0353(8) Uani 1 1 d . . . . .
C6 C 0.1960(3) 0.63664(11) 0.03744(10) 0.0435(9) Uani 1 1 d . . . . .
H6 H 0.244030 0.658175 0.034500 0.052 Uiso 1 1 calc R . . . .
C7 C 0.1012(3) 0.64035(11) 0.05668(10) 0.0410(8) Uani 1 1 d . . . . .
H7 H 0.083459 0.664417 0.066835 0.049 Uiso 1 1 calc R . . . .
C8 C 0.3326(3) 0.59729(11) 0.00413(9) 0.0395(8) Uani 1 1 d . . . . .
H8A H 0.336013 0.571988 -0.007437 0.047 Uiso 1 1 calc R . . . .
H8B H 0.340435 0.617862 -0.013021 0.047 Uiso 1 1 calc R . . . .
C9 C 0.4902(3) 0.63128(11) 0.03006(9) 0.0404(8) Uani 1 1 d . . . . .
H9 H 0.485810 0.649839 0.012480 0.048 Uiso 1 1 calc R . . . .
C10 C 0.5643(3) 0.63667(11) 0.05601(9) 0.0416(8) Uani 1 1 d . . . . .
H10 H 0.611004 0.658813 0.056047 0.050 Uiso 1 1 calc R . . . .
C11 C 0.5719(3) 0.61007(11) 0.08228(10) 0.0416(8) Uani 1 1 d . . . . .
C12 C 0.5054(3) 0.57699(11) 0.07952(10) 0.0454(9) Uani 1 1 d . . . . .
H12 H 0.510712 0.557365 0.096171 0.055 Uiso 1 1 calc R . . . .
C13 C 0.4326(3) 0.57251(10) 0.05313(10) 0.0438(9) Uani 1 1 d . . . . .
H13 H 0.387992 0.549910 0.051624 0.053 Uiso 1 1 calc R . . . .
C14 C 0.6389(3) 0.61702(11) 0.11324(10) 0.0419(8) Uani 1 1 d . . . . .
C15 C 0.6620(5) 0.65556(13) 0.12352(12) 0.0708(14) Uani 1 1 d . . . . .
H15 H 0.642452 0.676450 0.109174 0.085 Uiso 1 1 calc R . . . .
C16 C 0.7113(6) 0.66278(15) 0.15350(14) 0.090(2) Uani 1 1 d . . . . .
H16 H 0.726518 0.688722 0.159762 0.108 Uiso 1 1 calc R . . . .
C17 C 0.7409(4) 0.63249(12) 0.17577(11) 0.0556(10) Uani 1 1 d . . . . .
C18 C 0.7865(4) 0.63896(13) 0.20786(12) 0.0660(13) Uani 1 1 d . . . . .
H18 H 0.799102 0.664739 0.215097 0.079 Uiso 1 1 calc R . . . .
C19 C 0.8133(3) 0.60898(11) 0.22914(10) 0.0467(9) Uani 1 1 d . . . . .
C20 C 0.8590(3) 0.61496(12) 0.26192(10) 0.0487(9) Uani 1 1 d . . . . .
H20 H 0.870067 0.640684 0.269523 0.058 Uiso 1 1 calc R . . . .
C21 C 0.8872(4) 0.58531(12) 0.28274(11) 0.0552(11) Uani 1 1 d . . . . .
C22 C 0.8793(6) 0.54724(15) 0.27017(15) 0.0883(19) Uani 1 1 d . . . . .
H22 H 0.901084 0.526252 0.284109 0.106 Uiso 1 1 calc R . . . .
C23 C 0.8408(6) 0.53995(15) 0.23817(15) 0.0905(19) Uani 1 1 d . . . . .
H23 H 0.839876 0.514178 0.229981 0.109 Uiso 1 1 calc R . . . .
C24 C 0.8028(4) 0.56991(13) 0.21748(12) 0.0629(12) Uani 1 1 d . . . . .
C25 C 0.7599(4) 0.56396(14) 0.18525(12) 0.0657(12) Uani 1 1 d . . . . .
H25 H 0.755214 0.538343 0.176817 0.079 Uiso 1 1 calc R . . . .
C26 C 0.7240(3) 0.59421(12) 0.16507(10) 0.0472(9) Uani 1 1 d . . . . .
C27 C 0.6717(3) 0.58747(11) 0.13303(10) 0.0482(9) Uani 1 1 d . . . . .
H27 H 0.660064 0.561697 0.125634 0.058 Uiso 1 1 calc R . . . .
C28 C 0.9351(3) 0.59222(11) 0.31642(10) 0.0474(9) Uani 1 1 d . . . . .
C29 C 0.9533(4) 0.62927(13) 0.32858(12) 0.0674(13) Uani 1 1 d . . . . .
H29 H 0.933407 0.651028 0.315303 0.081 Uiso 1 1 calc R . . . .
C30 C 1.0002(5) 0.63443(13) 0.35988(12) 0.0667(13) Uani 1 1 d . . . . .
H30 H 1.014697 0.659910 0.367586 0.080 Uiso 1 1 calc R . . . .
C31 C 1.0068(4) 0.56928(12) 0.36887(11) 0.0604(12) Uani 1 1 d . . . . .
H31 H 1.024920 0.548065 0.383022 0.072 Uiso 1 1 calc R . . . .
C32 C 0.9617(5) 0.56255(13) 0.33781(11) 0.0717(15) Uani 1 1 d . . . . .
H32 H 0.948395 0.536696 0.330886 0.086 Uiso 1 1 calc R . . . .
P1 P 0.250000 0.500000 0.10751(4) 0.0595(4) Uani 1 2 d S T P . .
F1 F 0.250000 0.500000 0.14780(10) 0.0819(13) Uani 1 2 d S T P . .
F2 F 0.250000 0.500000 0.06721(9) 0.0648(9) Uani 1 2 d S T P . .
F3 F 0.2421(2) 0.54605(8) 0.10728(7) 0.0665(7) Uani 1 1 d . . . . .
F4 F 0.3830(2) 0.50292(8) 0.10716(7) 0.0705(8) Uani 1 1 d . . . . .
P2 P 0.500000 0.750000 0.05189(5) 0.0626(5) Uani 1 2 d S T P . .
F5 F 0.5757(3) 0.73012(9) 0.07942(8) 0.0925(10) Uani 1 1 d . . . . .
F6 F 0.5810(3) 0.78665(8) 0.05171(10) 0.0889(10) Uani 1 1 d . . . . .
F7 F 0.5738(3) 0.72967(10) 0.02382(9) 0.0955(10) Uani 1 1 d . . . . .
P3 P 1.0027(12) 0.7493(5) 0.13917(19) 0.045(3) Uani 0.214(12) 1 d D U . A -1
F8 F 1.0180(19) 0.7805(7) 0.1092(4) 0.066(4) Uani 0.214(12) 1 d D U . A -1
F9 F 0.9864(19) 0.7177(7) 0.1684(5) 0.071(5) Uani 0.214(12) 1 d D U . A -1
F10 F 0.8778(15) 0.7643(8) 0.1452(5) 0.089(6) Uani 0.214(12) 1 d D U . A -1
F11 F 0.957(2) 0.7187(7) 0.1117(5) 0.078(7) Uani 0.214(12) 1 d D U . A -1
F12 F 1.1276(16) 0.7344(8) 0.1330(4) 0.088(6) Uani 0.214(12) 1 d D U . A -1
F13 F 1.049(2) 0.7799(7) 0.1662(5) 0.075(7) Uani 0.214(12) 1 d D U . A -1
P3A P 0.985(3) 0.7518(13) 0.1421(3) 0.088(5) Uani 0.286(12) 1 d . U . A -2
F8A F 0.9100(14) 0.7799(3) 0.1267(4) 0.098(4) Uani 0.286(12) 1 d D U . A -2
F9A F 1.0877(13) 0.7222(3) 0.1565(4) 0.101(4) Uani 0.286(12) 1 d D U . A -2
F10A F 0.9042(13) 0.7301(4) 0.1616(4) 0.105(4) Uani 0.286(12) 1 d D U . A -2
F11A F 0.9802(15) 0.7222(4) 0.1105(4) 0.110(5) Uani 0.286(12) 1 d D U . A -2
F12A F 1.0933(13) 0.7725(4) 0.1211(4) 0.105(4) Uani 0.286(12) 1 d D U . A -2
F13A F 1.0191(15) 0.7789(4) 0.1722(4) 0.106(5) Uani 0.286(12) 1 d D U . A -2
P4 P 0.750000 0.500000 0.05994(3) 0.0379(3) Uani 1 2 d S T P . .
F14 F 0.6568(2) 0.49684(7) 0.03143(6) 0.0605(7) Uani 1 1 d . . . . .
F15 F 0.6560(2) 0.49687(7) 0.08817(6) 0.0610(7) Uani 1 1 d . . . . .
F16 F 0.73804(17) 0.54587(6) 0.05991(5) 0.0462(5) Uani 1 1 d . . . . .
N3 N 0.8405(3) 0.68251(11) 0.03605(10) 0.0600(9) Uani 1 1 d . . . . .
C33 C 0.8371(3) 0.71483(13) 0.04125(11) 0.0510(10) Uani 1 1 d . . . . .
C34 C 0.8343(4) 0.75618(12) 0.04791(13) 0.0628(12) Uani 1 1 d . . . . .
H34A H 0.787505 0.768958 0.031020 0.094 Uiso 1 1 calc GR . . . .
H34B H 0.909999 0.766632 0.046766 0.094 Uiso 1 1 calc GR . . . .
H34C H 0.803404 0.760764 0.070420 0.094 Uiso 1 1 calc GR . . . .

loop_
_atom_site_aniso_label
_atom_site_aniso_U_11
_atom_site_aniso_U_22
_atom_site_aniso_U_33
_atom_site_aniso_U_23
_atom_site_aniso_U_13
_atom_site_aniso_U_12
N1 0.0302(15) 0.0355(15) 0.0453(17) -0.0054(13) 0.0045(13) 0.0015(12)
N2 0.0372(17) 0.0449(17) 0.0405(17) 0.0047(13) 0.0056(13) 0.0044(13)
C1 0.038(2) 0.045(2) 0.041(2) -0.0021(16) -0.0037(16) 0.0003(16)
C2 0.0269(17) 0.0441(19) 0.0383(19) 0.0013(15) -0.0038(14) -0.0010(14)
C3 0.0335(19) 0.044(2) 0.0386(19) -0.0016(15) -0.0075(15) -0.0045(15)
C4 0.0312(18) 0.0396(19) 0.0388(19) -0.0021(15) -0.0065(14) 0.0037(14)
C5 0.0292(18) 0.0382(18) 0.0385(18) 0.0006(14) -0.0029(14) -0.0009(14)
C6 0.0344(19) 0.042(2) 0.054(2) -0.0059(17) 0.0028(17) -0.0033(15)
C7 0.0342(19) 0.0381(19) 0.051(2) -0.0044(16) 0.0003(16) 0.0033(15)
C8 0.0325(18) 0.046(2) 0.040(2) -0.0039(16) 0.0032(15) -0.0050(15)
C9 0.040(2) 0.0411(19) 0.040(2) -0.0020(16) 0.0090(16) -0.0028(16)
C10 0.040(2) 0.044(2) 0.041(2) -0.0023(16) 0.0034(16) -0.0090(16)
C11 0.0344(19) 0.046(2) 0.045(2) -0.0042(16) 0.0023(16) 0.0037(15)
C12 0.037(2) 0.044(2) 0.056(2) 0.0053(17) -0.0031(17) 0.0021(16)
C13 0.037(2) 0.0351(19) 0.060(2) 0.0019(17) -0.0015(17) -0.0032(15)
C14 0.0349(19) 0.047(2) 0.043(2) -0.0009(17) 0.0027(16) -0.0015(15)
C15 0.105(4) 0.050(3) 0.057(3) 0.011(2) -0.027(3) -0.021(3)
C16 0.152(6) 0.053(3) 0.067(3) 0.010(2) -0.046(4) -0.032(3)
C17 0.068(3) 0.051(2) 0.048(2) 0.0018(19) -0.004(2) -0.011(2)
C18 0.097(4) 0.044(2) 0.057(3) 0.003(2) -0.023(3) -0.015(2)
C19 0.051(2) 0.045(2) 0.044(2) 0.0018(17) 0.0041(18) -0.0082(17)
C20 0.056(2) 0.046(2) 0.043(2) -0.0013(17) 0.0008(18) -0.0038(18)
C21 0.071(3) 0.049(2) 0.046(2) 0.0040(18) -0.005(2) -0.005(2)
C22 0.133(5) 0.055(3) 0.077(4) 0.007(3) -0.040(4) -0.004(3)
C23 0.135(5) 0.052(3) 0.084(4) -0.001(3) -0.039(4) -0.005(3)
C24 0.080(3) 0.054(3) 0.055(3) 0.000(2) -0.014(2) 0.002(2)
C25 0.081(3) 0.053(3) 0.063(3) -0.006(2) -0.015(2) 0.001(2)
C26 0.045(2) 0.051(2) 0.046(2) -0.0007(18) 0.0029(17) -0.0009(17)
C27 0.051(2) 0.044(2) 0.050(2) -0.0068(17) -0.0018(18) -0.0013(17)
C28 0.049(2) 0.048(2) 0.044(2) 0.0020(17) 0.0015(17) -0.0037(17)
C29 0.096(4) 0.047(2) 0.059(3) 0.001(2) -0.028(3) 0.011(2)
C30 0.096(4) 0.044(2) 0.060(3) -0.003(2) -0.026(3) 0.004(2)
C31 0.093(3) 0.044(2) 0.044(2) 0.0072(18) 0.002(2) 0.003(2)
C32 0.128(5) 0.043(2) 0.044(3) 0.0018(19) -0.008(3) -0.001(3)
P1 0.0588(10) 0.0623(10) 0.0575(10) 0.000 0.000 -0.0145(8)
F1 0.089(3) 0.096(3) 0.061(2) 0.000 0.000 -0.041(2)
F2 0.079(2) 0.057(2) 0.059(2) 0.000 0.000 0.0025(18)
F3 0.0661(16) 0.0638(16) 0.0697(17) -0.0116(13) 0.0025(13) -0.0135(13)
F4 0.0596(16) 0.0659(16) 0.086(2) 0.0142(14) -0.0046(14) -0.0145(12)
P2 0.0630(10) 0.0554(9) 0.0692(11) 0.000 0.000 0.0146(8)
F5 0.116(3) 0.0675(18) 0.094(2) 0.0102(16) -0.038(2) 0.0077(17)
F6 0.0696(19) 0.0563(17) 0.141(3) 0.0143(17) 0.0014(18) 0.0080(14)
F7 0.089(2) 0.099(2) 0.098(2) -0.0089(19) 0.0183(18) 0.0296(19)
P3 0.046(6) 0.045(6) 0.044(3) -0.010(9) -0.017(5) -0.001(4)
F8 0.091(9) 0.048(6) 0.060(7) -0.024(7) -0.015(6) -0.004(6)
F9 0.092(11) 0.066(6) 0.054(7) -0.020(6) -0.021(6) -0.004(6)
F10 0.072(7) 0.111(11) 0.086(13) -0.001(9) -0.012(6) 0.012(6)
F11 0.127(15) 0.050(6) 0.057(7) 0.001(8) -0.039(8) -0.010(7)
F12 0.082(7) 0.130(12) 0.051(10) -0.009(8) -0.012(6) 0.030(6)
F13 0.094(14) 0.073(7) 0.059(7) -0.014(8) -0.013(7) -0.014(8)
P3A 0.106(11) 0.038(6) 0.121(7) 0.005(7) -0.009(8) -0.006(8)
F8A 0.126(8) 0.050(5) 0.120(9) -0.009(5) -0.011(7) -0.010(6)
F9A 0.117(7) 0.039(5) 0.147(10) -0.001(5) -0.015(7) -0.023(5)
F10A 0.122(8) 0.053(7) 0.140(10) 0.000(5) 0.008(7) -0.022(6)
F11A 0.152(13) 0.052(6) 0.125(8) -0.033(8) -0.012(7) -0.018(7)
F12A 0.125(8) 0.057(7) 0.131(10) 0.000(6) 0.007(7) -0.024(6)
F13A 0.160(13) 0.047(6) 0.110(8) -0.020(7) -0.017(7) -0.021(7)
P4 0.0360(7) 0.0399(7) 0.0379(7) 0.000 0.000 -0.0060(5)
F14 0.0679(15) 0.0458(13) 0.0680(16) 0.0110(11) -0.0276(13) -0.0119(11)
F15 0.0624(15) 0.0530(14) 0.0675(16) 0.0050(12) 0.0277(12) -0.0027(11)
F16 0.0430(12) 0.0459(12) 0.0498(13) -0.0027(9) 0.0072(9) -0.0050(9)
N3 0.058(2) 0.051(2) 0.071(3) -0.0043(18) -0.0075(18) 0.0039(17)
C33 0.044(2) 0.050(3) 0.058(3) -0.0001(19) -0.0047(19) -0.0020(18)
C34 0.065(3) 0.045(2) 0.078(3) -0.002(2) -0.004(2) 0.002(2)

loop_
_atom_type_symbol
_atom_type_description
_atom_type_scat_dispersion_real
_atom_type_scat_dispersion_imag
_atom_type_scat_source
C C 0.0181 0.0091 'International Tables Vol C Tables 4.2.6.8 and 6.1.1.4'
H H 0.0000 0.0000 'International Tables Vol C Tables 4.2.6.8 and 6.1.1.4'
F F 0.0727 0.0534 'International Tables Vol C Tables 4.2.6.8 and 6.1.1.4'
N N 0.0311 0.0180 'International Tables Vol C Tables 4.2.6.8 and 6.1.1.4'
P P 0.2955 0.4335 'International Tables Vol C Tables 4.2.6.8 and 6.1.1.4'

loop_
_geom_angle_atom_site_label_1
_geom_angle_atom_site_label_2
_geom_angle_atom_site_label_3
_geom_angle
_geom_angle_site_symmetry_1
_geom_angle_site_symmetry_3
_geom_angle_publ_flag
C9 N1 C8 120.6(3) . . ?
C9 N1 C13 120.8(3) . . ?
C13 N1 C8 118.3(3) . . ?
C30 N2 C1 120.9(3) . 3_655 ?
C31 N2 C1 119.4(3) . 3_655 ?
C31 N2 C30 119.4(4) . . ?
N2 C1 C2 109.6(3) 3_655 . ?
C3 C2 C1 120.1(3) . . ?
C3 C2 C7 119.7(3) . . ?
C7 C2 C1 120.0(3) . . ?
C2 C3 C4 120.7(3) . . ?
C5 C4 C3 119.4(3) . . ?
C4 C5 C6 119.9(3) . . ?
C4 C5 C8 121.1(3) . . ?
C6 C5 C8 119.0(3) . . ?
C7 C6 C5 120.4(3) . . ?
C6 C7 C2 119.7(3) . . ?
N1 C8 C5 108.8(3) . . ?
N1 C9 C10 120.7(3) . . ?
C9 C10 C11 120.9(3) . . ?
C10 C11 C12 116.4(3) . . ?
C10 C11 C14 123.1(3) . . ?
C12 C11 C14 120.3(3) . . ?
C13 C12 C11 121.0(4) . . ?
N1 C13 C12 120.0(3) . . ?
C15 C14 C11 119.6(4) . . ?
C27 C14 C11 121.1(3) . . ?
C27 C14 C15 119.2(4) . . ?
C16 C15 C14 120.7(4) . . ?
C15 C16 C17 121.4(5) . . ?
C18 C17 C16 123.0(4) . . ?
C18 C17 C26 118.7(4) . . ?
C26 C17 C16 118.3(4) . . ?
C19 C18 C17 121.8(4) . . ?
C18 C19 C20 122.6(4) . . ?
C18 C19 C24 119.5(4) . . ?
C20 C19 C24 117.7(4) . . ?
C21 C20 C19 122.7(4) . . ?
C20 C21 C22 118.2(4) . . ?
C20 C21 C28 121.7(4) . . ?
C22 C21 C28 119.8(4) . . ?
C23 C22 C21 121.3(5) . . ?
C22 C23 C24 121.0(5) . . ?
C23 C24 C19 118.7(4) . . ?
C25 C24 C19 117.9(4) . . ?
C25 C24 C23 123.3(5) . . ?
C26 C25 C24 122.2(4) . . ?
C17 C26 C27 118.9(4) . . ?
C25 C26 C17 119.5(4) . . ?
C25 C26 C27 121.6(4) . . ?
C14 C27 C26 121.3(4) . . ?
C29 C28 C21 121.8(4) . . ?
C32 C28 C21 122.0(4) . . ?
C32 C28 C29 116.2(4) . . ?
C30 C29 C28 119.9(4) . . ?
N2 C30 C29 121.8(4) . . ?
N2 C31 C32 121.1(4) . . ?
C31 C32 C28 121.5(4) . . ?
F1 P1 F2 180.0 . . ?
F1 P1 F4 90.50(13) . 2_565 ?
F1 P1 F4 90.50(13) . . ?
F2 P1 F4 89.50(13) . . ?
F2 P1 F4 89.50(13) . 2_565 ?
F3 P1 F1 90.33(11) . . ?
F3 P1 F1 90.33(11) 2_565 . ?
F3 P1 F2 89.67(11) 2_565 . ?
F3 P1 F2 89.67(11) . . ?
F3 P1 F3 179.3(2) . 2_565 ?
F3 P1 F4 90.23(13) . 2_565 ?
F3 P1 F4 90.22(13) 2_565 . ?
F3 P1 F4 89.77(13) 2_565 2_565 ?
F3 P1 F4 89.77(13) . . ?
F4 P1 F4 179.0(3) 2_565 . ?
F5 P2 F5 92.4(3) . 6_565 ?
F5 P2 F6 89.94(18) . . ?
F5 P2 F6 90.41(18) . 6_565 ?
F5 P2 F6 90.41(18) 6_565 . ?
F5 P2 F6 89.94(18) 6_565 6_565 ?
F5 P2 F7 88.33(19) 6_565 6_565 ?
F5 P2 F7 178.8(2) 6_565 . ?
F5 P2 F7 88.33(19) . . ?
F5 P2 F7 178.8(2) . 6_565 ?
F6 P2 F6 179.5(3) 6_565 . ?
F7 P2 F6 90.5(2) . . ?
F7 P2 F6 89.12(19) . 6_565 ?
F7 P2 F6 90.5(2) 6_565 6_565 ?
F7 P2 F6 89.12(19) 6_565 . ?
F7 P2 F7 90.9(3) 6_565 . ?
F9 P3 F8 178.9(7) . . ?
F9 P3 F11 90.1(6) . . ?
F9 P3 F13 90.5(6) . . ?
F10 P3 F8 89.9(6) . . ?
F10 P3 F9 90.0(6) . . ?
F10 P3 F11 89.8(6) . . ?
F10 P3 F13 90.6(6) . . ?
F11 P3 F8 88.8(5) . . ?
F12 P3 F8 89.8(6) . . ?
F12 P3 F9 90.3(6) . . ?
F12 P3 F10 179.7(9) . . ?
F12 P3 F11 90.2(6) . . ?
F12 P3 F13 89.4(6) . . ?
F13 P3 F8 90.6(6) . . ?
F13 P3 F11 179.3(8) . . ?
F8A P3A F9A 171(3) . . ?
F8A P3A F11A 94.3(13) . . ?
F8A P3A F12A 89(2) . . ?
F8A P3A F13A 95(2) . . ?
F9A P3A F12A 82.1(16) . . ?
F10A P3A F8A 99(2) . . ?
F10A P3A F9A 89.8(19) . . ?
F10A P3A F11A 94(3) . . ?
F10A P3A F12A 172(2) . . ?
F10A P3A F13A 94.5(10) . . ?
F11A P3A F9A 84.5(17) . . ?
F11A P3A F12A 85.2(11) . . ?
F13A P3A F9A 85.2(14) . . ?
F13A P3A F11A 167(3) . . ?
F13A P3A F12A 85(2) . . ?
F14 P4 F14 89.7(2) 2_665 . ?
F14 P4 F16 89.68(12) . 2_665 ?
F14 P4 F16 90.27(12) . . ?
F14 P4 F16 90.27(12) 2_665 2_665 ?
F14 P4 F16 89.68(12) 2_665 . ?
F15 P4 F14 179.46(16) . 2_665 ?
F15 P4 F14 89.81(15) . . ?
F15 P4 F14 89.81(15) 2_665 2_665 ?
F15 P4 F14 179.46(16) 2_665 . ?
F15 P4 F15 90.7(2) . 2_665 ?
F15 P4 F16 89.80(12) . 2_665 ?
F15 P4 F16 90.25(12) 2_665 2_665 ?
F15 P4 F16 90.25(12) . . ?
F15 P4 F16 89.80(12) 2_665 . ?
F16 P4 F16 179.93(18) 2_665 . ?
N3 C33 C34 179.2(5) . . ?

loop_
_geom_bond_atom_site_label_1
_geom_bond_atom_site_label_2
_geom_bond_distance
_geom_bond_site_symmetry_2
_geom_bond_publ_flag
N1 C8 1.490(5) . ?
N1 C9 1.336(5) . ?
N1 C13 1.352(5) . ?
N2 C1 1.487(5) 3_655 ?
N2 C30 1.324(5) . ?
N2 C31 1.323(5) . ?
C1 C2 1.512(5) . ?
C2 C3 1.380(5) . ?
C2 C7 1.397(5) . ?
C3 C4 1.388(5) . ?
C4 C5 1.387(5) . ?
C5 C6 1.395(5) . ?
C5 C8 1.517(5) . ?
C6 C7 1.377(5) . ?
C9 C10 1.374(5) . ?
C10 C11 1.394(5) . ?
C11 C12 1.401(5) . ?
C11 C14 1.488(5) . ?
C12 C13 1.373(5) . ?
C14 C15 1.423(6) . ?
C14 C27 1.349(6) . ?
C15 C16 1.352(7) . ?
C16 C17 1.417(7) . ?
C17 C18 1.404(6) . ?
C17 C26 1.407(6) . ?
C18 C19 1.377(6) . ?
C19 C20 1.427(6) . ?
C19 C24 1.436(6) . ?
C20 C21 1.361(6) . ?
C21 C22 1.413(6) . ?
C21 C28 1.474(6) . ?
C22 C23 1.375(7) . ?
C23 C24 1.400(7) . ?
C24 C25 1.394(6) . ?
C25 C26 1.387(6) . ?
C26 C27 1.437(6) . ?
C28 C29 1.388(6) . ?
C28 C32 1.371(6) . ?
C29 C30 1.376(6) . ?
C31 C32 1.367(6) . ?
P1 F1 1.599(4) . ?
P1 F2 1.599(4) . ?
P1 F3 1.598(3) . ?
P1 F3 1.598(3) 2_565 ?
P1 F4 1.601(3) 2_565 ?
P1 F4 1.601(3) . ?
P2 F5 1.579(3) . ?
P2 F5 1.579(3) 6_565 ?
P2 F6 1.599(3) . ?
P2 F6 1.599(3) 6_565 ?
P2 F7 1.588(3) 6_565 ?
P2 F7 1.588(3) . ?
P3 F8 1.617(10) . ?
P3 F9 1.607(10) . ?
P3 F10 1.606(10) . ?
P3 F11 1.616(10) . ?
P3 F12 1.606(10) . ?
P3 F13 1.608(10) . ?
P3A F8A 1.46(3) . ?
P3A F9A 1.70(3) . ?
P3A F10A 1.45(4) . ?
P3A F11A 1.62(3) . ?
P3A F12A 1.70(4) . ?
P3A F13A 1.57(4) . ?
P4 F14 1.595(2) . ?
P4 F14 1.595(2) 2_665 ?
P4 F15 1.594(2) . ?
P4 F15 1.595(2) 2_665 ?
P4 F16 1.595(2) . ?
P4 F16 1.595(2) 2_665 ?
N3 C33 1.139(5) . ?
C33 C34 1.457(6) . ?

loop_
_smtbx_masks_void_nr
_smtbx_masks_void_average_x
_smtbx_masks_void_average_y
_smtbx_masks_void_average_z
_smtbx_masks_void_volume
_smtbx_masks_void_count_electrons
_smtbx_masks_void_content
1 -0.246 0.250 0.250 1127.9 248.5 ?
2 -0.218 -0.250 0.750 1127.9 244.5 ?
3 -0.624 0.250 0.750 1127.9 244.5 ?
4 -0.263 0.750 0.250 1127.9 248.5 ?

loop_
_publcif_info_datablock.id
_publcif_info_datablock.publ_exptl
_publcif_info_datablock.publ_geom
_publcif_info_datablock.structure
{ebd8992c-643b-4272-be2f-9b6d59b2cd84} y y y

loop_
_publcif_info_exptl_table_extra_item
sin_theta_over_lambda_max

loop_
_publcif_info_exptl_table_header_item
?

loop_
_publcif_info_tables.block_id
_publcif_info_tables.reference_item
{ebd8992c-643b-4272-be2f-9b6d59b2cd84} '_publcif_info_datablock.publ_exptl'

loop_
_publcif_info_cif.paper_type
EE
